data_2202468
loop_
_publ_author_name
'Nagarajan Vembu'
'Maruthai Nallu'
'Elinor C. Spencer'
'Judith A. K. Howard'

_publ_section_title
;
 3-Nitrobenzenesulfonyl chloride: molecular aggregation through
 C---H&#x00B7;&#x00B7;&#x00B7;O interactions
;
_journal_issue 7
_journal_name_full 'Acta Crystallographica Section E'
_journal_page_first o1036
_journal_page_last o1038
_journal_paper_doi 10.1107/S1600536803013321
_journal_volume 59
_journal_year 2003
_chemical_formula_iupac 'C6 H4 Cl N O4 S'
_chemical_formula_moiety 'C6 H4 Cl N O4 S'
_chemical_formula_sum 'C6 H4 Cl N O4 S'
_chemical_formula_weight 221.61
_chemical_melting_point 334.0(10)
_chemical_name_common 'm-nitrobenzenesulfonyl chloride'
_chemical_name_systematic
;
3-Nitrobenzenesulfonyl chloride
;
_space_group_IT_number 14
_symmetry_cell_setting monoclinic
_symmetry_space_group_name_Hall '-P 2yn'
_symmetry_space_group_name_H-M 'P 1 21/n 1'
_atom_sites_solution_hydrogens difmap
_atom_sites_solution_primary direct
_atom_sites_solution_secondary difmap
_audit_creation_method SHELXL-97
_cell_angle_alpha 90.00
_cell_angle_beta 107.318(2)
_cell_angle_gamma 90.00
_cell_formula_units_Z 4
_cell_length_a 7.8868(4)
_cell_length_b 9.4298(4)
_cell_length_c 11.8789(5)
_cell_measurement_reflns_used 823
_cell_measurement_temperature 120(2)
_cell_measurement_theta_max 27.4705
_cell_measurement_theta_min 2.7655
_cell_volume 843.40(7)
_computing_cell_refinement SMART
_computing_data_collection 'SMART (Bruker, 1998)'
_computing_data_reduction 'SAINT (Bruker, 1998)'
_computing_molecular_graphics SHELXTL
_computing_publication_material SHELXTL
_computing_structure_refinement SHELXTL
_computing_structure_solution 'SHELXTL (Bruker, 1998)'
_diffrn_ambient_temperature 120(2)
_diffrn_detector_area_resol_mean 8
_diffrn_measured_fraction_theta_full 0.998
_diffrn_measured_fraction_theta_max 0.998
_diffrn_measurement_device_type 'Bruker SMART CCD 6K area-detector'
_diffrn_measurement_method \w
_diffrn_radiation_monochromator graphite
_diffrn_radiation_source 'fine-focus sealed tube'
_diffrn_radiation_type MoK\a
_diffrn_radiation_wavelength 0.71073
_diffrn_reflns_av_R_equivalents 0.0278
_diffrn_reflns_av_sigmaI/netI 0.0193
_diffrn_reflns_limit_h_max 10
_diffrn_reflns_limit_h_min -10
_diffrn_reflns_limit_k_max 12
_diffrn_reflns_limit_k_min -12
_diffrn_reflns_limit_l_max 15
_diffrn_reflns_limit_l_min -15
_diffrn_reflns_number 9420
_diffrn_reflns_theta_full 27.50
_diffrn_reflns_theta_max 27.50
_diffrn_reflns_theta_min 2.77
_diffrn_standards_decay_% 0
_diffrn_standards_interval_count 0
_diffrn_standards_interval_time 0
_diffrn_standards_number 0
_exptl_absorpt_coefficient_mu 0.679
_exptl_absorpt_correction_T_max 0.916
_exptl_absorpt_correction_T_min 0.822
_exptl_absorpt_correction_type multi-scan
_exptl_absorpt_process_details '(SADABS; Sheldrick, 1998)'
_exptl_crystal_colour colourless
_exptl_crystal_density_diffrn 1.745
_exptl_crystal_density_method 'not measured'
_exptl_crystal_description Block
_exptl_crystal_F_000 448
_exptl_crystal_size_max 0.39
_exptl_crystal_size_mid 0.24
_exptl_crystal_size_min 0.13
_refine_diff_density_max 1.263
_refine_diff_density_min -0.689
_refine_ls_extinction_method none
_refine_ls_goodness_of_fit_ref 1.080
_refine_ls_hydrogen_treatment refall
_refine_ls_matrix_type full
_refine_ls_number_parameters 134
_refine_ls_number_reflns 1928
_refine_ls_number_restraints 0
_refine_ls_restrained_S_all 1.080
_refine_ls_R_factor_all 0.0452
_refine_ls_R_factor_gt 0.0392
_refine_ls_shift/su_max <0.001
_refine_ls_shift/su_mean <0.001
_refine_ls_structure_factor_coef Fsqd
_refine_ls_weighting_details 'calc w = 1/[\s^2^(Fo^2^)+(0.053P)^2^+0.872P] where P = (Fo^2^+2Fc^2^)/3'
_refine_ls_weighting_scheme calc
_refine_ls_wR_factor_gt 0.1015
_refine_ls_wR_factor_ref 0.1057
_reflns_number_gt 1667
_reflns_number_total 1928
_reflns_threshold_expression I>2\s(I)
_cod_data_source_file ci6235.cif
_cod_data_source_block I
_cod_depositor_comments
;
The following automatic conversions were performed:

'_chemical_melting_point' value '333-335 K' was changed to
'334.0(10)' - the average value was taken and precision was
estimated.

Automatic conversion script
Id: cif_fix_values 1646 2011-03-28 12:23:43Z adriana 

The following automatic conversions were performed:

'_chemical_melting_point' value '333-335 K' was changed to
'334.0(10)' - the average value was taken and precision was
estimated.

Automatic conversion script
Id: cif_fix_values 1715 2011-07-08 13:25:40Z adriana 
;
_cod_original_sg_symbol_H-M 'P 21/n'
_cod_database_code 2202468
_cod_database_fobs_code 2202468

loop_
_symmetry_equiv_pos_as_xyz
'x, y, z'
'-x+1/2, y+1/2, -z+1/2'
'-x, -y, -z'
'x-1/2, -y-1/2, z-1/2'

loop_
_atom_site_label
_atom_site_fract_x
_atom_site_fract_y
_atom_site_fract_z
_atom_site_U_iso_or_equiv
_atom_site_adp_type
_atom_site_calc_flag
_atom_site_refinement_flags
_atom_site_occupancy
_atom_site_disorder_assembly
_atom_site_disorder_group
_atom_site_type_symbol
Cl1 0.32306(8) 0.43025(6) 0.53772(6) 0.03728(19) Uani d . 1 . . Cl
S1 0.10523(7) 0.30523(5) 0.49511(4) 0.02122(16) Uani d . 1 . . S
O1 0.3023(3) -0.28186(18) 0.32733(16) 0.0359(4) Uani d . 1 . . O
O2 0.1028(3) -0.13592(19) 0.22689(15) 0.0386(4) Uani d . 1 . . O
O3 0.0254(2) 0.32696(18) 0.58608(16) 0.0316(4) Uani d . 1 . . O
O4 0.0094(3) 0.3315(2) 0.37543(16) 0.0410(5) Uani d . 1 . . O
N1 0.2148(3) -0.17316(19) 0.31766(16) 0.0248(4) Uani d . 1 . . N
C1 0.2439(3) -0.0821(2) 0.42233(18) 0.0203(4) Uani d . 1 . . C
C2 0.3410(3) -0.1353(2) 0.5311(2) 0.0244(4) Uani d . 1 . . C
C3 0.3635(3) -0.0513(2) 0.6308(2) 0.0271(5) Uani d . 1 . . C
C4 0.2911(3) 0.0838(2) 0.61985(19) 0.0247(5) Uani d . 1 . . C
C5 0.1983(3) 0.1340(2) 0.50833(18) 0.0190(4) Uani d . 1 . . C
C6 0.1716(3) 0.0529(2) 0.40713(18) 0.0194(4) Uani d . 1 . . C
H2 0.386(4) -0.224(3) 0.540(2) 0.026(6) Uiso d . 1 . . H
H3 0.429(4) -0.082(3) 0.706(3) 0.040(8) Uiso d . 1 . . H
H4 0.303(3) 0.139(3) 0.685(2) 0.025(6) Uiso d . 1 . . H
H6 0.108(4) 0.086(3) 0.330(2) 0.026(6) Uiso d . 1 . . H

loop_
_atom_site_aniso_label
_atom_site_aniso_U_11
_atom_site_aniso_U_22
_atom_site_aniso_U_33
_atom_site_aniso_U_12
_atom_site_aniso_U_13
_atom_site_aniso_U_23
Cl1 0.0286(3) 0.0218(3) 0.0638(4) -0.0036(2) 0.0174(3) -0.0001(3)
S1 0.0207(3) 0.0197(3) 0.0215(3) 0.00173(19) 0.0036(2) -0.00229(18)
O1 0.0443(10) 0.0287(9) 0.0386(10) 0.0089(8) 0.0183(8) -0.0060(7)
O2 0.0581(12) 0.0280(9) 0.0229(8) 0.0007(8) 0.0015(8) -0.0050(7)
O3 0.0325(9) 0.0284(9) 0.0398(10) -0.0031(7) 0.0194(8) -0.0083(7)
O4 0.0527(12) 0.0318(9) 0.0266(9) 0.0173(8) -0.0064(8) -0.0034(7)
N1 0.0318(10) 0.0220(9) 0.0230(9) -0.0032(7) 0.0117(8) -0.0015(7)
C1 0.0210(10) 0.0192(10) 0.0216(10) -0.0028(8) 0.0077(8) -0.0022(8)
C2 0.0245(10) 0.0192(11) 0.0286(11) 0.0008(8) 0.0067(9) 0.0028(8)
C3 0.0310(12) 0.0247(11) 0.0210(10) 0.0008(9) 0.0010(9) 0.0034(8)
C4 0.0279(11) 0.0249(11) 0.0186(10) -0.0009(8) 0.0027(8) -0.0015(8)
C5 0.0189(9) 0.0172(10) 0.0200(9) 0.0004(7) 0.0043(7) 0.0008(7)
C6 0.0189(10) 0.0211(10) 0.0174(9) -0.0015(8) 0.0044(8) 0.0016(7)

loop_
_atom_type_symbol
_atom_type_description
_atom_type_scat_dispersion_real
_atom_type_scat_dispersion_imag
_atom_type_scat_source
C C 0.0033 0.0016 'International Tables Vol C Tables 4.2.6.8 and 6.1.1.4'
N N 0.0061 0.0033 'International Tables Vol C Tables 4.2.6.8 and 6.1.1.4'
O O 0.0106 0.0060 'International Tables Vol C Tables 4.2.6.8 and 6.1.1.4'
S S 0.1246 0.1234 'International Tables Vol C Tables 4.2.6.8 and 6.1.1.4'
Cl Cl 0.1484 0.1585 'International Tables Vol C Tables 4.2.6.8 and 6.1.1.4'
H H 0.0000 0.0000 'International Tables Vol C Tables 4.2.6.8 and 6.1.1.4'

loop_
_geom_angle_atom_site_label_1
_geom_angle_atom_site_label_2
_geom_angle_atom_site_label_3
_geom_angle
_geom_angle_publ_flag
O3 S1 O4 120.87(12) y
O3 S1 C5 109.41(10) y
O4 S1 C5 109.45(10) y
O3 S1 Cl1 105.20(8) y
O4 S1 Cl1 107.98(10) y
C5 S1 Cl1 102.24(7) y
O1 N1 O2 124.23(19) y
O1 N1 C1 117.94(18) y
O2 N1 C1 117.83(18) y
C6 C5 C4 122.58(19) ?
C6 C5 S1 118.46(15) ?
C4 C5 S1 118.93(16) ?
C6 C1 C2 123.1(2) ?
C6 C1 N1 118.14(18) ?
C2 C1 N1 118.73(19) ?
C1 C6 C5 116.33(19) ?
C1 C6 H6 120.5(16) ?
C5 C6 H6 123.2(16) ?
C4 C3 C2 119.9(2) ?
C4 C3 H3 118.2(19) ?
C2 C3 H3 121.9(19) ?
C3 C4 C5 119.2(2) ?
C3 C4 H4 120.6(16) ?
C5 C4 H4 120.2(16) ?
C1 C2 C3 118.9(2) ?
C1 C2 H2 122.4(18) ?
C3 C2 H2 118.6(17) ?

loop_
_geom_bond_atom_site_label_1
_geom_bond_atom_site_label_2
_geom_bond_site_symmetry_2
_geom_bond_distance
_geom_bond_publ_flag
S1 O3 . 1.4182(17) y
S1 O4 . 1.4193(18) y
S1 C5 . 1.761(2) y
S1 Cl1 . 2.0198(8) y
O1 N1 . 1.222(3) y
N1 O2 . 1.224(3) y
N1 C1 . 1.472(3) y
C5 C6 . 1.387(3) y
C5 C4 . 1.392(3) y
C1 C6 . 1.384(3) y
C1 C2 . 1.385(3) y
C6 H6 . 0.95(3) ?
C3 C4 . 1.386(3) y
C3 C2 . 1.391(3) y
C3 H3 . 0.93(3) ?
C4 H4 . 0.91(3) ?
C2 H2 . 0.90(3) ?

loop_
_geom_hbond_atom_site_label_D
_geom_hbond_atom_site_label_H
_geom_hbond_atom_site_label_A
_geom_hbond_site_symmetry_A
_geom_hbond_distance_DH
_geom_hbond_distance_HA
_geom_hbond_distance_DA
_geom_hbond_angle_DHA
_geom_hbond_publ_flag
C6 H6 O4 . 0.95(3) 2.55(3) 2.897(3) 101.9(18) y
C6 H6 O2 . 0.95(3) 2.42(3) 2.712(3) 97.1(18) y
C4 H4 O3 . 0.91(3) 2.79(3) 3.051(3) 97.8(18) y
C2 H2 O1 . 0.90(3) 2.48(3) 2.725(3) 96.0(19) y
C4 H4 O4 4_666 0.91(3) 2.38(3) 3.116(3) 138(2) y
C6 H6 O1 2 0.95(3) 2.52(3) 3.251(3) 134(2) y
C3 H3 O2 4_656 0.93(3) 2.97(3) 3.504(3) 118(2) y
C2 H2 O2 4_656 0.90(3) 2.71(3) 3.387(3) 133(2) y
C3 H3 O3 2_546 0.93(3) 2.54(3) 3.412(3) 156(3) y

loop_
_geom_torsion_atom_site_label_1
_geom_torsion_atom_site_label_2
_geom_torsion_atom_site_label_3
_geom_torsion_atom_site_label_4
_geom_torsion
O3 S1 C5 C6 135.78(17)
O4 S1 C5 C6 1.2(2)
Cl1 S1 C5 C6 -113.06(16)
O3 S1 C5 C4 -42.4(2)
O4 S1 C5 C4 -176.90(18)
Cl1 S1 C5 C4 68.79(18)
O1 N1 C1 C6 167.96(19)
O2 N1 C1 C6 -12.9(3)
O1 N1 C1 C2 -12.5(3)
O2 N1 C1 C2 166.6(2)
C2 C1 C6 C5 -1.1(3)
N1 C1 C6 C5 178.45(18)
C4 C5 C6 C1 -0.6(3)
S1 C5 C6 C1 -178.63(15)
C2 C3 C4 C5 -0.7(3)
C6 C5 C4 C3 1.5(3)
S1 C5 C4 C3 179.53(17)
C6 C1 C2 C3 1.8(3)
N1 C1 C2 C3 -177.8(2)
C4 C3 C2 C1 -0.8(3)

loop_
_cod_related_entry_id
_cod_related_entry_database
_cod_related_entry_code
1 ChemSpider 8163
